data_2023336
loop_
_publ_author_name
'N\"ather, Christian'
'Boeckmann, Jan'

_publ_section_title
;
 Synthesis, crystal structure and properties of
 catena-poly[[bis(4-methylpyridine-\kN)cobalt(II)]-di-\m-thiocyanato-\k2
 N:S;\k2 S:N], which shows a rare coordination geometry
;
_journal_coeditor_code OX2010
_journal_issue 1
_journal_name_full 'Acta Crystallographica Section E Crystallographic Communications'
_journal_paper_doi 10.1107/S2056989024012003
_journal_volume 81
_journal_year 2025
_chemical_formula_iupac '[Co (N C S)2 (C6 H7 N)2]'
_chemical_formula_moiety 'C14 H14 Co N4 S2'
_chemical_formula_sum 'C14 H14 Co N4 S2'
_chemical_formula_weight 361.34
_chemical_name_systematic
<i>catena</i>-Poly[[bis(4-methylpyridine-\k<i>N</i>)cobalt(II)]-di-\m-thiocyanato-\k^2^<i>N</i>:<i>S</i>;\k^2^<i>S</i>:<i>N</i>]
_space_group_crystal_system monoclinic
_space_group_IT_number 15
_space_group_name_Hall '-C 2yc'
_space_group_name_H-M_alt 'C 1 2/c 1'
_atom_sites_solution_hydrogens geom
_audit_creation_method
;
Olex2 1.3-ac4
(compiled 2020.03.28 svn.rd84adfe8 for Rigaku Oxford Diffraction, GUI svn.r6032)
;
_cell_angle_alpha 90
_cell_angle_beta 116.353(6)
_cell_angle_gamma 90
_cell_formula_units_Z 8
_cell_length_a 20.1106(12)
_cell_length_b 9.2112(4)
_cell_length_c 19.2309(12)
_cell_measurement_reflns_used 18094
_cell_measurement_temperature 220(2)
_cell_measurement_theta_max 28.009
_cell_measurement_theta_min 2.364
_cell_volume 3192.2(4)
_computing_cell_refinement
;
X-Area (Stoe, 2008)
;
_computing_data_collection
;
X-Area (Stoe, 2008)
;
_computing_data_reduction
;
X-Area (Stoe, 2008)
;
_computing_molecular_graphics
;
DIAMOND (Brandenburg & Putz, 1999) and XP in SHELXTL (Sheldrick, 2008)
;
_computing_publication_material
;
publCIF (Westrip, 2010)
;
_computing_structure_refinement
;
SHELXL  (Sheldrick, 2015b)
;
_computing_structure_solution
;
<i>SHELXT</i>  (Sheldrick, 2015a)
;
_diffrn_ambient_temperature 220.15
_diffrn_measured_fraction_theta_full 0.997
_diffrn_measured_fraction_theta_max 0.995
_diffrn_measurement_device_type 'Stoe IPDS-2'
_diffrn_measurement_method '\w scans'
_diffrn_radiation_monochromator graphite
_diffrn_radiation_type MoK\a
_diffrn_radiation_wavelength 0.71073
_diffrn_reflns_av_R_equivalents 0.0298
_diffrn_reflns_av_unetI/netI 0.0199
_diffrn_reflns_limit_h_max 26
_diffrn_reflns_limit_h_min -26
_diffrn_reflns_limit_k_max 12
_diffrn_reflns_limit_k_min -12
_diffrn_reflns_limit_l_max 25
_diffrn_reflns_limit_l_min -25
_diffrn_reflns_number 18094
_diffrn_reflns_theta_full 25.242
_diffrn_reflns_theta_max 28.009
_diffrn_reflns_theta_min 2.364
_exptl_absorpt_coefficient_mu 1.334
_exptl_absorpt_correction_T_max 0.7634
_exptl_absorpt_correction_T_min 0.6853
_exptl_absorpt_correction_type numerical
_exptl_absorpt_process_details
;
(X-Red and X-Shape; Stoe, 2008)
;
_exptl_crystal_colour violet
_exptl_crystal_density_diffrn 1.504
_exptl_crystal_description block
_exptl_crystal_F_000 1480
_exptl_crystal_size_max 0.19
_exptl_crystal_size_mid 0.15
_exptl_crystal_size_min 0.12
_refine_diff_density_max 0.538
_refine_diff_density_min -0.440
_refine_ls_extinction_coef 0.0057(5)
_refine_ls_extinction_expression Fc^*^=kFc[1+0.001xFc^2^\l^3^/sin(2\q)]^-1/4^
_refine_ls_extinction_method
;
SHELXL-2016/6 (Sheldrick 2015b)
;
_refine_ls_goodness_of_fit_ref 1.041
_refine_ls_hydrogen_treatment constr
_refine_ls_matrix_type full
_refine_ls_number_parameters 195
_refine_ls_number_reflns 3840
_refine_ls_number_restraints 0
_refine_ls_restrained_S_all 1.041
_refine_ls_R_factor_all 0.0427
_refine_ls_R_factor_gt 0.0346
_refine_ls_shift/su_max 0.001
_refine_ls_shift/su_mean 0.000
_refine_ls_structure_factor_coef Fsqd
_refine_ls_weighting_details 'w=1/[\s^2^(Fo^2^)+(0.0668P)^2^+0.3181P] where P=(Fo^2^+2Fc^2^)/3'
_refine_ls_weighting_scheme calc
_refine_ls_wR_factor_gt 0.0902
_refine_ls_wR_factor_ref 0.0948
_reflns_number_gt 3249
_reflns_number_total 3840
_reflns_threshold_expression 'I > 2\s(I)'
_cod_data_source_file ox2010.cif
_cod_data_source_block I
_cod_original_cell_volume 3192.2(3)
_cod_database_code 2023336
_shelx_space_group_comment
;
The symmetry employed for this shelxl refinement is uniquely defined
by the following loop, which should always be used as a source of
symmetry information in preference to the above space-group names.
They are only intended as comments.
;

loop_
_space_group_symop_operation_xyz
'x, y, z'
'-x, y, -z+1/2'
'x+1/2, y+1/2, z'
'-x+1/2, y+1/2, -z+1/2'
'-x, -y, -z'
'x, -y, z-1/2'
'-x+1/2, -y+1/2, -z'
'x+1/2, -y+1/2, z-1/2'

loop_
_atom_site_type_symbol
_atom_site_label
_atom_site_fract_x
_atom_site_fract_y
_atom_site_fract_z
_atom_site_U_iso_or_equiv
_atom_site_adp_type
_atom_site_calc_flag
_atom_site_occupancy
_atom_site_disorder_assembly
_atom_site_disorder_group
Co Co1 0.500000 0.49107(4) 0.250000 0.02383(11) Uani d 1 . .
Co Co2 0.750000 0.250000 0.500000 0.02301(11) Uani d 1 . .
S S1 0.66193(2) 0.42603(6) 0.52245(2) 0.02860(13) Uani d 1 . .
C C1 0.59987(9) 0.4576(2) 0.43277(10) 0.0227(3) Uani d 1 . .
N N1 0.55673(9) 0.47963(18) 0.36976(9) 0.0282(3) Uani d 1 . .
S S2 0.58146(3) 0.29010(6) 0.22966(3) 0.03552(15) Uani d 1 . .
C C2 0.64772(10) 0.2750(2) 0.31844(10) 0.0241(3) Uani d 1 . .
N N2 0.69410(9) 0.26457(19) 0.38096(9) 0.0289(3) Uani d 1 . .
N N11 0.57409(8) 0.65628(18) 0.24774(9) 0.0272(3) Uani d 1 . .
C C11 0.59645(10) 0.6656(2) 0.19205(11) 0.0295(4) Uani d 1 . .
H H11 0.577925 0.597731 0.151360 0.035 Uiso calc 1 . .
C C12 0.64542(11) 0.7701(2) 0.19119(11) 0.0307(4) Uani d 1 . .
H H12 0.658799 0.772892 0.150181 0.037 Uiso calc 1 . .
C C13 0.67484(10) 0.8707(2) 0.25094(11) 0.0293(4) Uani d 1 . .
C C14 0.65122(12) 0.8613(2) 0.30850(13) 0.0375(5) Uani d 1 . .
H H14 0.669143 0.927491 0.349996 0.045 Uiso calc 1 . .
C C15 0.60160(12) 0.7551(2) 0.30501(12) 0.0358(5) Uani d 1 . .
H H15 0.586236 0.751641 0.344562 0.043 Uiso calc 1 . .
C C16 0.72997(13) 0.9827(3) 0.25418(15) 0.0423(5) Uani d 1 . .
H H16A 0.719681 1.011652 0.201869 0.063 Uiso calc 0.3193 . .
H H16B 0.779623 0.942496 0.280015 0.063 Uiso calc 0.3193 . .
H H16C 0.726370 1.066719 0.282752 0.063 Uiso calc 0.3193 . .
H H16D 0.764102 1.002260 0.307889 0.063 Uiso calc 0.6807 . .
H H16E 0.704159 1.071415 0.229743 0.063 Uiso calc 0.6807 . .
H H16F 0.757413 0.947192 0.227005 0.063 Uiso calc 0.6807 . .
N N21 0.67949(8) 0.06822(18) 0.49669(9) 0.0280(3) Uani d 1 . .
C C21 0.70667(11) -0.0423(2) 0.54644(12) 0.0348(4) Uani d 1 . .
H H21 0.758041 -0.045551 0.578635 0.042 Uiso calc 1 . .
C C22 0.66266(12) -0.1523(2) 0.55279(13) 0.0374(4) Uani d 1 . .
H H22 0.684392 -0.227674 0.588788 0.045 Uiso calc 1 . .
C C23 0.58650(11) -0.1515(2) 0.50608(12) 0.0306(4) Uani d 1 . .
C C24 0.55912(11) -0.0391(2) 0.45241(12) 0.0333(4) Uani d 1 . .
H H24 0.508301 -0.035451 0.417935 0.040 Uiso calc 1 . .
C C25 0.60634(10) 0.0673(2) 0.44959(11) 0.0304(4) Uani d 1 . .
H H25 0.586322 0.142359 0.413022 0.036 Uiso calc 1 . .
C C26 0.53661(13) -0.2648(2) 0.51418(14) 0.0404(5) Uani d 1 . .
H H26A 0.485301 -0.234544 0.485588 0.061 Uiso calc 0.6344 . .
H H26B 0.548454 -0.276466 0.568562 0.061 Uiso calc 0.6344 . .
H H26C 0.543875 -0.356370 0.493626 0.061 Uiso calc 0.6344 . .
H H26D 0.566452 -0.343709 0.546263 0.061 Uiso calc 0.3656 . .
H H26E 0.503299 -0.301788 0.463289 0.061 Uiso calc 0.3656 . .
H H26F 0.507879 -0.221883 0.538224 0.061 Uiso calc 0.3656 . .

loop_
_atom_site_aniso_label
_atom_site_aniso_U_11
_atom_site_aniso_U_22
_atom_site_aniso_U_33
_atom_site_aniso_U_12
_atom_site_aniso_U_13
_atom_site_aniso_U_23
Co1 0.01963(17) 0.0287(2) 0.01631(17) 0.000 0.00182(13) 0.000
Co2 0.01948(17) 0.0281(2) 0.01689(17) 0.00358(12) 0.00393(13) 0.00223(13)
S1 0.0267(2) 0.0373(3) 0.0161(2) 0.00936(18) 0.00425(17) 0.00090(17)
C1 0.0198(7) 0.0243(8) 0.0228(8) 0.0022(6) 0.0083(6) -0.0016(7)
N1 0.0247(7) 0.0350(9) 0.0190(7) 0.0046(6) 0.0044(6) -0.0003(6)
S2 0.0337(3) 0.0424(3) 0.0187(2) 0.0092(2) 0.00094(19) -0.00481(19)
C2 0.0243(8) 0.0255(9) 0.0229(8) 0.0033(6) 0.0109(7) 0.0013(7)
N2 0.0274(7) 0.0356(9) 0.0202(7) 0.0072(6) 0.0075(6) 0.0015(6)
N11 0.0232(7) 0.0311(8) 0.0246(7) -0.0022(6) 0.0082(6) -0.0051(6)
C11 0.0295(8) 0.0335(10) 0.0230(8) -0.0015(7) 0.0093(7) -0.0077(8)
C12 0.0329(9) 0.0344(10) 0.0285(9) -0.0002(8) 0.0170(8) -0.0036(8)
C13 0.0252(8) 0.0294(10) 0.0328(9) -0.0006(7) 0.0125(7) -0.0041(8)
C14 0.0426(11) 0.0395(12) 0.0343(10) -0.0130(9) 0.0205(9) -0.0160(9)
C15 0.0428(11) 0.0392(11) 0.0317(10) -0.0107(9) 0.0224(9) -0.0133(9)
C16 0.0437(12) 0.0404(12) 0.0498(13) -0.0125(9) 0.0271(11) -0.0095(10)
N21 0.0245(7) 0.0297(9) 0.0272(8) 0.0017(6) 0.0092(6) 0.0005(6)
C21 0.0287(9) 0.0331(10) 0.0347(10) 0.0013(8) 0.0069(8) 0.0033(9)
C22 0.0380(10) 0.0312(11) 0.0363(10) 0.0011(8) 0.0106(9) 0.0057(9)
C23 0.0343(9) 0.0289(9) 0.0329(9) -0.0008(8) 0.0187(8) -0.0064(8)
C24 0.0256(8) 0.0385(11) 0.0350(10) 0.0006(8) 0.0126(8) -0.0046(9)
C25 0.0260(8) 0.0340(10) 0.0288(9) 0.0049(7) 0.0101(7) 0.0022(8)
C26 0.0438(11) 0.0358(11) 0.0477(12) -0.0072(9) 0.0260(10) -0.0082(10)

loop_
_atom_type_symbol
_atom_type_description
_atom_type_scat_dispersion_real
_atom_type_scat_dispersion_imag
_atom_type_scat_source
C C 0.0033 0.0016 'International Tables Vol C Tables 4.2.6.8 and 6.1.1.4'
H H 0.0000 0.0000 'International Tables Vol C Tables 4.2.6.8 and 6.1.1.4'
Co Co 0.3494 0.9721 'International Tables Vol C Tables 4.2.6.8 and 6.1.1.4'
N N 0.0061 0.0033 'International Tables Vol C Tables 4.2.6.8 and 6.1.1.4'
S S 0.1246 0.1234 'International Tables Vol C Tables 4.2.6.8 and 6.1.1.4'

loop_
_geom_angle_atom_site_label_1
_geom_angle_atom_site_label_2
_geom_angle_atom_site_label_3
_geom_angle_site_symmetry_1
_geom_angle_site_symmetry_3
_geom_angle
_geom_angle_publ_flag
N1 Co1 N1 2_655 . 174.16(10) y
N1 Co1 S2 2_655 . 82.53(5) y
N1 Co1 S2 . . 93.32(5) y
N1 Co1 S2 2_655 2_655 93.32(5) ?
N1 Co1 S2 . 2_655 82.53(5) ?
N1 Co1 N11 2_655 . 93.35(6) y
N1 Co1 N11 2_655 2_655 90.80(6) ?
N1 Co1 N11 . . 90.80(6) y
N1 Co1 N11 . 2_655 93.34(6) ?
S2 Co1 S2 2_655 . 89.82(3) y
N11 Co1 S2 . . 90.71(4) y
N11 Co1 S2 2_655 . 173.33(4) y
N11 Co1 S2 . 2_655 173.33(4) ?
N11 Co1 S2 2_655 2_655 90.71(4) ?
N11 Co1 N11 . 2_655 89.54(8) y
S1 Co2 S1 . 7_656 180.0 y
N2 Co2 S1 . . 93.94(4) y
N2 Co2 S1 7_656 7_656 93.94(4) ?
N2 Co2 S1 7_656 . 86.06(5) y
N2 Co2 S1 . 7_656 86.06(4) ?
N2 Co2 N2 . 7_656 180.00(10) y
N2 Co2 N21 . 7_656 90.54(6) y
N2 Co2 N21 . . 89.46(6) y
N2 Co2 N21 7_656 . 90.54(6) ?
N2 Co2 N21 7_656 7_656 89.46(7) ?
N21 Co2 S1 . . 90.10(4) y
N21 Co2 S1 7_656 7_656 90.09(4) y
N21 Co2 S1 7_656 . 89.90(4) y
N21 Co2 S1 . 7_656 89.91(4) ?
N21 Co2 N21 . 7_656 180.0 y
C1 S1 Co2 . . 101.18(6) ?
N1 C1 S1 . . 179.55(16) ?
C1 N1 Co1 . . 164.70(14) ?
C2 S2 Co1 . . 100.25(6) ?
N2 C2 S2 . . 179.70(18) ?
C2 N2 Co2 . . 162.72(14) ?
C11 N11 Co1 . . 123.13(13) ?
C11 N11 C15 . . 116.78(17) ?
C15 N11 Co1 . . 120.08(13) ?
N11 C11 H11 . . 118.3 ?
N11 C11 C12 . . 123.36(17) ?
C12 C11 H11 . . 118.3 ?
C11 C12 H12 . . 120.0 ?
C11 C12 C13 . . 119.95(17) ?
C13 C12 H12 . . 120.0 ?
C12 C13 C16 . . 122.08(17) ?
C14 C13 C12 . . 116.57(18) ?
C14 C13 C16 . . 121.35(18) ?
C13 C14 H14 . . 119.9 ?
C15 C14 C13 . . 120.20(18) ?
C15 C14 H14 . . 119.9 ?
N11 C15 C14 . . 123.12(17) ?
N11 C15 H15 . . 118.4 ?
C14 C15 H15 . . 118.4 ?
C13 C16 H16A . . 109.5 ?
C13 C16 H16B . . 109.5 ?
C13 C16 H16C . . 109.5 ?
C13 C16 H16D . . 109.5 ?
C13 C16 H16E . . 109.5 ?
C13 C16 H16F . . 109.5 ?
H16A C16 H16B . . 109.5 ?
H16A C16 H16C . . 109.5 ?
H16A C16 H16D . . 141.1 ?
H16A C16 H16E . . 56.3 ?
H16A C16 H16F . . 56.3 ?
H16B C16 H16C . . 109.5 ?
H16B C16 H16D . . 56.3 ?
H16B C16 H16E . . 141.1 ?
H16B C16 H16F . . 56.3 ?
H16C C16 H16D . . 56.3 ?
H16C C16 H16E . . 56.3 ?
H16C C16 H16F . . 141.1 ?
H16D C16 H16E . . 109.5 ?
H16D C16 H16F . . 109.5 ?
H16E C16 H16F . . 109.5 ?
C21 N21 Co2 . . 120.72(13) ?
C21 N21 C25 . . 117.11(18) ?
C25 N21 Co2 . . 121.95(14) ?
N21 C21 H21 . . 118.5 ?
N21 C21 C22 . . 123.07(19) ?
C22 C21 H21 . . 118.5 ?
C21 C22 H22 . . 119.9 ?
C21 C22 C23 . . 120.2(2) ?
C23 C22 H22 . . 119.9 ?
C22 C23 C24 . . 116.29(18) ?
C22 C23 C26 . . 121.6(2) ?
C24 C23 C26 . . 122.07(19) ?
C23 C24 H24 . . 119.9 ?
C25 C24 C23 . . 120.27(18) ?
C25 C24 H24 . . 119.9 ?
N21 C25 C24 . . 122.98(19) ?
N21 C25 H25 . . 118.5 ?
C24 C25 H25 . . 118.5 ?
C23 C26 H26A . . 109.5 ?
C23 C26 H26B . . 109.5 ?
C23 C26 H26C . . 109.5 ?
C23 C26 H26D . . 109.5 ?
C23 C26 H26E . . 109.5 ?
C23 C26 H26F . . 109.5 ?
H26A C26 H26B . . 109.5 ?
H26A C26 H26C . . 109.5 ?
H26A C26 H26D . . 141.1 ?
H26A C26 H26E . . 56.3 ?
H26A C26 H26F . . 56.3 ?
H26B C26 H26C . . 109.5 ?
H26B C26 H26D . . 56.3 ?
H26B C26 H26E . . 141.1 ?
H26B C26 H26F . . 56.3 ?
H26C C26 H26D . . 56.3 ?
H26C C26 H26E . . 56.3 ?
H26C C26 H26F . . 141.1 ?
H26D C26 H26E . . 109.5 ?
H26D C26 H26F . . 109.5 ?
H26E C26 H26F . . 109.5 ?

loop_
_geom_bond_atom_site_label_1
_geom_bond_atom_site_label_2
_geom_bond_site_symmetry_2
_geom_bond_distance
_geom_bond_publ_flag
Co1 N1 2_655 2.0699(16) ?
Co1 N1 . 2.0699(16) y
Co1 S2 2_655 2.6138(6) ?
Co1 S2 . 2.6138(6) y
Co1 N11 . 2.1437(16) y
Co1 N11 2_655 2.1437(16) ?
Co2 S1 . 2.5752(4) y
Co2 S1 7_656 2.5753(4) ?
Co2 N2 . 2.0585(16) y
Co2 N2 7_656 2.0585(16) ?
Co2 N21 . 2.1768(16) y
Co2 N21 7_656 2.1768(16) ?
S1 C1 . 1.6448(18) ?
C1 N1 . 1.153(2) ?
S2 C2 . 1.6401(18) ?
C2 N2 . 1.153(2) ?
N11 C11 . 1.336(2) ?
N11 C15 . 1.344(2) ?
C11 H11 . 0.9400 ?
C11 C12 . 1.382(3) ?
C12 H12 . 0.9400 ?
C12 C13 . 1.388(3) ?
C13 C14 . 1.387(3) ?
C13 C16 . 1.495(3) ?
C14 H14 . 0.9400 ?
C14 C15 . 1.377(3) ?
C15 H15 . 0.9400 ?
C16 H16A . 0.9700 ?
C16 H16B . 0.9700 ?
C16 H16C . 0.9700 ?
C16 H16D . 0.9700 ?
C16 H16E . 0.9700 ?
C16 H16F . 0.9700 ?
N21 C21 . 1.336(3) ?
N21 C25 . 1.342(2) ?
C21 H21 . 0.9400 ?
C21 C22 . 1.386(3) ?
C22 H22 . 0.9400 ?
C22 C23 . 1.390(3) ?
C23 C24 . 1.392(3) ?
C23 C26 . 1.503(3) ?
C24 H24 . 0.9400 ?
C24 C25 . 1.382(3) ?
C25 H25 . 0.9400 ?
C26 H26A . 0.9700 ?
C26 H26B . 0.9700 ?
C26 H26C . 0.9700 ?
C26 H26D . 0.9700 ?
C26 H26E . 0.9700 ?
C26 H26F . 0.9700 ?

loop_
_geom_hbond_atom_site_label_D
_geom_hbond_atom_site_label_H
_geom_hbond_atom_site_label_A
_geom_hbond_site_symmetry_A
_geom_hbond_distance_DH
_geom_hbond_distance_HA
_geom_hbond_distance_DA
_geom_hbond_angle_DHA
C15 H15 N1 . 0.94 2.67 3.131(3) 111.0

loop_
_geom_torsion_atom_site_label_1
_geom_torsion_atom_site_label_2
_geom_torsion_atom_site_label_3
_geom_torsion_atom_site_label_4
_geom_torsion_site_symmetry_1
_geom_torsion_site_symmetry_2
_geom_torsion_site_symmetry_3
_geom_torsion_site_symmetry_4
_geom_torsion
_geom_torsion_publ_flag
Co1 N11 C11 C12 . . . . -178.58(15) ?
Co1 N11 C15 C14 . . . . 177.88(18) ?
Co2 N21 C21 C22 . . . . 172.50(17) ?
Co2 N21 C25 C24 . . . . -172.73(15) ?
N11 C11 C12 C13 . . . . 1.0(3) ?
C11 N11 C15 C14 . . . . -0.8(3) ?
C11 C12 C13 C14 . . . . -1.3(3) ?
C11 C12 C13 C16 . . . . 177.9(2) ?
C12 C13 C14 C15 . . . . 0.6(3) ?
C13 C14 C15 N11 . . . . 0.5(4) ?
C15 N11 C11 C12 . . . . 0.0(3) ?
C16 C13 C14 C15 . . . . -178.6(2) ?
N21 C21 C22 C23 . . . . 0.2(3) ?
C21 N21 C25 C24 . . . . 2.0(3) ?
C21 C22 C23 C24 . . . . 2.2(3) ?
C21 C22 C23 C26 . . . . -176.8(2) ?
C22 C23 C24 C25 . . . . -2.5(3) ?
C23 C24 C25 N21 . . . . 0.4(3) ?
C25 N21 C21 C22 . . . . -2.3(3) ?
C26 C23 C24 C25 . . . . 176.55(18) ?
